data_7221780
loop_
_publ_author_name
'Sanaeishoar, Haleh'
'Nazarpour, Roya'
'Mohave, Fouad'

_publ_section_title
;
 Novel one-pot pseudo four component reaction: expeditious synthesis of
 functionalized imidazo[1,2-a]pyridines
;
_journal_issue 84
_journal_name_full 'RSC Adv.'
_journal_page_first 68571
_journal_paper_doi 10.1039/C5RA10891H
_journal_volume 5
_journal_year 2015
_chemical_formula_moiety 'C28 H26 N4'
_chemical_formula_sum 'C28 H26 N4'
_chemical_formula_weight 418.53
_chemical_melting_point 447.5(5)
_chemical_name_systematic 4-Methyl-N-((7-methyl-2-phenylH-imidazo[1,2-a]pyridin-3-yl)(p-tolyl)methyl)pyridin-2-amine
_space_group_IT_number 14
_symmetry_cell_setting monoclinic
_symmetry_space_group_name_Hall '-P 2yn'
_symmetry_space_group_name_H-M 'P 1 21/n 1'
_atom_sites_solution_hydrogens geom
_atom_sites_solution_primary direct
_atom_sites_solution_secondary difmap
_audit_block_doi 10.5517/cc1j6g4b
_audit_creation_method SHELXL-97
_audit_update_record
;
2015-06-11 deposited with the CCDC.
2015-08-03 downloaded from the CCDC.
;
_cell_angle_alpha 90.00
_cell_angle_beta 93.83(3)
_cell_angle_gamma 90.00
_cell_formula_units_Z 4
_cell_length_a 10.435(2)
_cell_length_b 9.767(2)
_cell_length_c 22.811(5)
_cell_measurement_reflns_used 6239
_cell_measurement_temperature 120(2)
_cell_measurement_theta_max 29.16
_cell_measurement_theta_min 2.75
_cell_volume 2319.7(8)
_computing_cell_refinement 'X-Area (Stoe & Cie GmbH, 2005)'
_computing_data_collection 'X-Area (Stoe & Cie GmbH, 2005)'
_computing_data_reduction 'X-Area (Stoe & Cie GmbH, 2005)'
_computing_molecular_graphics 'ORTEP-3 for Windows (Farrugia, 1997)'
_computing_publication_material 'WinGX (Farrugia, 1999)'
_computing_structure_refinement 'SHELXL-97 (Sheldrick, 2008)'
_computing_structure_solution 'SHELXS-97 (Sheldrick, 2008)'
_diffrn_ambient_temperature 120(2)
_diffrn_detector_area_resol_mean '0.15 mm'
_diffrn_measured_fraction_theta_full 0.996
_diffrn_measured_fraction_theta_max 0.996
_diffrn_measurement_device_type 'STOE IPDS 2T'
_diffrn_measurement_method 'rotation method'
_diffrn_radiation_monochromator graphite
_diffrn_radiation_source 'fine-focus sealed tube'
_diffrn_radiation_type MoK\a
_diffrn_radiation_wavelength 0.71073
_diffrn_reflns_av_R_equivalents 0.0635
_diffrn_reflns_av_sigmaI/netI 0.0629
_diffrn_reflns_limit_h_max 14
_diffrn_reflns_limit_h_min -13
_diffrn_reflns_limit_k_max 13
_diffrn_reflns_limit_k_min -13
_diffrn_reflns_limit_l_max 31
_diffrn_reflns_limit_l_min -31
_diffrn_reflns_number 17754
_diffrn_reflns_theta_full 29.16
_diffrn_reflns_theta_max 29.16
_diffrn_reflns_theta_min 2.75
_diffrn_standards_number 0
_exptl_absorpt_coefficient_mu 0.072
_exptl_absorpt_correction_type none
_exptl_crystal_colour colorless
_exptl_crystal_density_diffrn 1.198
_exptl_crystal_density_method 'not measured'
_exptl_crystal_description plate
_exptl_crystal_F_000 888
_exptl_crystal_recrystallization_method 'Re-crystallisation from solvent: Dihloromethane/ n-hexane'
_exptl_crystal_size_max 0.5
_exptl_crystal_size_mid 0.30
_exptl_crystal_size_min 0.30
_refine_diff_density_max 0.310
_refine_diff_density_min -0.244
_refine_diff_density_rms 0.050
_refine_ls_extinction_method none
_refine_ls_goodness_of_fit_ref 1.035
_refine_ls_hydrogen_treatment mixed
_refine_ls_matrix_type full
_refine_ls_number_parameters 296
_refine_ls_number_reflns 6239
_refine_ls_number_restraints 0
_refine_ls_restrained_S_all 1.035
_refine_ls_R_factor_all 0.0997
_refine_ls_R_factor_gt 0.0621
_refine_ls_shift/su_max 0.000
_refine_ls_shift/su_mean 0.000
_refine_ls_structure_factor_coef Fsqd
_refine_ls_weighting_details 'calc w=1/[\s^2^(Fo^2^)+(0.0600P)^2^+0.6572P] where P=(Fo^2^+2Fc^2^)/3'
_refine_ls_weighting_scheme calc
_refine_ls_wR_factor_gt 0.1235
_refine_ls_wR_factor_ref 0.1381
_reflns_number_gt 4367
_reflns_number_total 6239
_reflns_threshold_expression >2sigma(I)
_cod_data_source_file c5ra10891h2.cif
_cod_data_source_block khc686h
_cod_depositor_comments
;
The following automatic conversions were performed:

'_chemical_melting_point' value '447-448' was changed to '447.5(5)' -
the average value was taken and precision was estimated.

Automatic conversion script
Id: cif_fix_values 3271 2015-04-21 07:52:19Z andrius 
;
_cod_original_sg_symbol_H-M 'P 21/n'
_cod_database_code 7221780

loop_
_symmetry_equiv_pos_as_xyz
'x, y, z'
'-x+1/2, y+1/2, -z+1/2'
'-x, -y, -z'
'x-1/2, -y-1/2, z-1/2'

loop_
_atom_site_label
_atom_site_type_symbol
_atom_site_fract_x
_atom_site_fract_y
_atom_site_fract_z
_atom_site_U_iso_or_equiv
_atom_site_adp_type
_atom_site_occupancy
_atom_site_symmetry_multiplicity
_atom_site_calc_flag
_atom_site_refinement_flags
N1 N 0.21439(13) 0.91611(15) 0.10172(6) 0.0179(3) Uani 1 1 d .
N2 N 0.09431(13) 0.74193(16) 0.13259(6) 0.0211(3) Uani 1 1 d .
N3 N 0.47053(14) 0.85531(15) 0.05443(6) 0.0180(3) Uani 1 1 d .
N4 N 0.47473(13) 0.82801(15) -0.04510(6) 0.0192(3) Uani 1 1 d .
C1 C 0.23394(17) 1.04238(18) 0.07729(8) 0.0211(3) Uani 1 1 d .
H1 H 0.3185 1.0740 0.0721 0.025 Uiso 1 1 calc R
C2 C 0.13104(17) 1.12095(19) 0.06075(8) 0.0239(4) Uani 1 1 d .
H2 H 0.1444 1.2081 0.0437 0.029 Uiso 1 1 calc R
C3 C 0.00338(17) 1.0767(2) 0.06825(8) 0.0245(4) Uani 1 1 d .
C4 C -0.10772(19) 1.1706(2) 0.05041(9) 0.0335(5) Uani 1 1 d .
H4A H -0.1886 1.1198 0.0513 0.050 Uiso 1 1 calc R
H4B H -0.0982 1.2049 0.0106 0.050 Uiso 1 1 calc R
H4C H -0.1084 1.2479 0.0778 0.050 Uiso 1 1 calc R
C5 C -0.01516(17) 0.9506(2) 0.09192(8) 0.0243(4) Uani 1 1 d .
H5 H -0.0999 0.9192 0.0969 0.029 Uiso 1 1 calc R
C6 C 0.09105(16) 0.86620(18) 0.10915(7) 0.0200(3) Uani 1 1 d .
C7 C 0.22274(16) 0.71126(17) 0.14088(7) 0.0184(3) Uani 1 1 d .
C8 C 0.26540(16) 0.57998(18) 0.16747(7) 0.0197(3) Uani 1 1 d .
C9 C 0.19771(19) 0.45994(19) 0.15349(8) 0.0264(4) Uani 1 1 d .
H9 H 0.1254 0.4626 0.1259 0.032 Uiso 1 1 calc R
C10 C 0.2351(2) 0.3368(2) 0.17959(9) 0.0330(5) Uani 1 1 d .
H10 H 0.1885 0.2556 0.1697 0.040 Uiso 1 1 calc R
C11 C 0.3401(2) 0.3316(2) 0.21997(9) 0.0331(5) Uani 1 1 d .
H11 H 0.3654 0.2471 0.2378 0.040 Uiso 1 1 calc R
C12 C 0.40767(19) 0.4493(2) 0.23424(9) 0.0306(4) Uani 1 1 d .
H12 H 0.4797 0.4457 0.2620 0.037 Uiso 1 1 calc R
C13 C 0.37138(18) 0.5735(2) 0.20844(8) 0.0244(4) Uani 1 1 d .
H13 H 0.4186 0.6542 0.2186 0.029 Uiso 1 1 calc R
C14 C 0.29935(15) 0.81490(17) 0.12196(7) 0.0169(3) Uani 1 1 d .
C15 C 0.44123(15) 0.81903(17) 0.11397(7) 0.0164(3) Uani 1 1 d .
H15 H 0.4740 0.7238 0.1210 0.020 Uiso 1 1 calc R
C16 C 0.51895(15) 0.91141(17) 0.15732(7) 0.0170(3) Uani 1 1 d .
C17 C 0.46978(16) 0.95773(18) 0.20865(8) 0.0209(3) Uani 1 1 d .
H17 H 0.3841 0.9356 0.2167 0.025 Uiso 1 1 calc R
C18 C 0.54523(17) 1.03673(19) 0.24858(8) 0.0226(4) Uani 1 1 d .
H18 H 0.5107 1.0659 0.2840 0.027 Uiso 1 1 calc R
C19 C 0.66988(17) 1.07347(18) 0.23751(8) 0.0226(4) Uani 1 1 d .
C20 C 0.7492(2) 1.1633(2) 0.27948(9) 0.0322(4) Uani 1 1 d .
H20A H 0.8259 1.1132 0.2945 0.048 Uiso 1 1 calc R
H20B H 0.6983 1.1892 0.3123 0.048 Uiso 1 1 calc R
H20C H 0.7752 1.2459 0.2589 0.048 Uiso 1 1 calc R
C21 C 0.71883(16) 1.02594(18) 0.18600(8) 0.0219(4) Uani 1 1 d .
H21 H 0.8042 1.0491 0.1777 0.026 Uiso 1 1 calc R
C22 C 0.64535(16) 0.94541(18) 0.14648(8) 0.0197(3) Uani 1 1 d .
H22 H 0.6812 0.9132 0.1118 0.024 Uiso 1 1 calc R
C23 C 0.44097(15) 0.77513(17) 0.00616(7) 0.0170(3) Uani 1 1 d .
C24 C 0.38160(16) 0.64671(17) 0.00964(8) 0.0189(3) Uani 1 1 d .
H24 H 0.3574 0.6131 0.0464 0.023 Uiso 1 1 calc R
C25 C 0.35838(16) 0.56911(18) -0.04092(8) 0.0221(4) Uani 1 1 d .
C26 C 0.2905(2) 0.43335(19) -0.03845(9) 0.0299(4) Uani 1 1 d .
H26A H 0.3038 0.3950 0.0012 0.045 Uiso 1 1 calc R
H26B H 0.3252 0.3703 -0.0668 0.045 Uiso 1 1 calc R
H26C H 0.1984 0.4464 -0.0481 0.045 Uiso 1 1 calc R
C27 C 0.39719(18) 0.62278(19) -0.09352(8) 0.0251(4) Uani 1 1 d .
H27 H 0.3849 0.5722 -0.1290 0.030 Uiso 1 1 calc R
C28 C 0.45356(17) 0.75029(19) -0.09325(8) 0.0231(4) Uani 1 1 d .
H28 H 0.4791 0.7855 -0.1295 0.028 Uiso 1 1 calc R
H3 H 0.4923(19) 0.937(2) 0.0481(8) 0.017(5) Uiso 1 1 d .

loop_
_atom_site_aniso_label
_atom_site_aniso_U_11
_atom_site_aniso_U_22
_atom_site_aniso_U_33
_atom_site_aniso_U_23
_atom_site_aniso_U_13
_atom_site_aniso_U_12
N1 0.0148(6) 0.0201(7) 0.0188(7) 0.0008(6) 0.0011(5) 0.0012(5)
N2 0.0168(7) 0.0265(8) 0.0202(7) 0.0006(6) 0.0032(5) -0.0009(6)
N3 0.0189(7) 0.0177(7) 0.0176(7) 0.0013(6) 0.0023(5) -0.0033(5)
N4 0.0183(7) 0.0201(7) 0.0191(7) 0.0009(6) 0.0018(5) 0.0018(5)
C1 0.0189(8) 0.0214(8) 0.0228(8) 0.0010(7) 0.0013(6) 0.0002(6)
C2 0.0246(9) 0.0225(8) 0.0244(9) 0.0025(7) -0.0001(7) 0.0037(7)
C3 0.0191(8) 0.0317(10) 0.0225(9) -0.0002(8) -0.0005(7) 0.0086(7)
C4 0.0253(10) 0.0407(11) 0.0343(10) 0.0034(9) 0.0006(8) 0.0159(9)
C5 0.0150(8) 0.0354(10) 0.0227(9) 0.0002(8) 0.0027(6) 0.0038(7)
C6 0.0150(7) 0.0265(9) 0.0186(8) -0.0008(7) 0.0024(6) -0.0009(6)
C7 0.0173(7) 0.0212(8) 0.0168(7) -0.0009(6) 0.0026(6) -0.0004(6)
C8 0.0219(8) 0.0202(8) 0.0179(8) 0.0011(6) 0.0077(6) 0.0005(6)
C9 0.0335(10) 0.0257(9) 0.0205(9) -0.0013(7) 0.0059(7) -0.0044(8)
C10 0.0507(12) 0.0211(9) 0.0290(10) -0.0028(8) 0.0161(9) -0.0042(9)
C11 0.0467(12) 0.0240(9) 0.0306(10) 0.0079(8) 0.0175(9) 0.0107(9)
C12 0.0300(10) 0.0350(11) 0.0275(10) 0.0097(8) 0.0071(8) 0.0088(8)
C13 0.0237(9) 0.0255(9) 0.0243(9) 0.0043(7) 0.0039(7) 0.0004(7)
C14 0.0153(7) 0.0194(8) 0.0158(7) 0.0005(6) 0.0005(6) 0.0008(6)
C15 0.0147(7) 0.0177(7) 0.0169(7) 0.0017(6) 0.0016(6) 0.0010(6)
C16 0.0156(7) 0.0169(7) 0.0182(8) 0.0027(6) -0.0002(6) 0.0020(6)
C17 0.0172(8) 0.0243(8) 0.0214(8) 0.0016(7) 0.0023(6) 0.0010(7)
C18 0.0237(8) 0.0245(9) 0.0198(8) -0.0017(7) 0.0022(7) 0.0023(7)
C19 0.0238(8) 0.0207(8) 0.0225(8) 0.0007(7) -0.0038(7) 0.0009(7)
C20 0.0325(10) 0.0324(10) 0.0310(10) -0.0066(9) -0.0040(8) -0.0051(8)
C21 0.0146(7) 0.0247(9) 0.0262(9) 0.0021(7) 0.0004(7) -0.0010(6)
C22 0.0158(7) 0.0232(8) 0.0203(8) 0.0008(7) 0.0017(6) 0.0035(6)
C23 0.0125(7) 0.0192(8) 0.0194(8) 0.0012(6) 0.0015(6) 0.0029(6)
C24 0.0170(7) 0.0183(8) 0.0216(8) 0.0024(6) 0.0027(6) 0.0020(6)
C25 0.0193(8) 0.0180(8) 0.0288(9) -0.0005(7) 0.0001(7) 0.0037(6)
C26 0.0308(10) 0.0209(9) 0.0380(11) -0.0043(8) 0.0016(8) -0.0038(7)
C27 0.0282(9) 0.0240(9) 0.0230(9) -0.0063(7) 0.0007(7) 0.0030(7)
C28 0.0258(9) 0.0245(9) 0.0191(8) 0.0006(7) 0.0027(7) 0.0037(7)

loop_
_atom_type_symbol
_atom_type_description
_atom_type_scat_dispersion_real
_atom_type_scat_dispersion_imag
_atom_type_scat_source
C C 0.0033 0.0016 'International Tables Vol C Tables 4.2.6.8 and 6.1.1.4'
H H 0.0000 0.0000 'International Tables Vol C Tables 4.2.6.8 and 6.1.1.4'
N N 0.0061 0.0033 'International Tables Vol C Tables 4.2.6.8 and 6.1.1.4'

loop_
_geom_angle_atom_site_label_1
_geom_angle_atom_site_label_2
_geom_angle_atom_site_label_3
_geom_angle
C1 N1 C14 131.76(14)
C1 N1 C6 121.69(14)
C14 N1 C6 106.53(14)
C6 N2 C7 104.69(14)
C23 N3 C15 124.12(14)
C23 N3 H3 116.9(13)
C15 N3 H3 117.7(13)
C28 N4 C23 117.11(15)
C2 C1 N1 119.05(16)
C2 C1 H1 120.5
N1 C1 H1 120.5
C1 C2 C3 121.79(17)
C1 C2 H2 119.1
C3 C2 H2 119.1
C5 C3 C2 118.75(16)
C5 C3 C4 121.84(18)
C2 C3 C4 119.40(18)
C3 C4 H4A 109.5
C3 C4 H4B 109.5
H4A C4 H4B 109.5
C3 C4 H4C 109.5
H4A C4 H4C 109.5
H4B C4 H4C 109.5
C3 C5 C6 120.45(17)
C3 C5 H5 119.8
C6 C5 H5 119.8
N2 C6 N1 111.68(14)
N2 C6 C5 130.07(16)
N1 C6 C5 118.25(16)
N2 C7 C14 112.21(15)
N2 C7 C8 120.74(15)
C14 C7 C8 127.05(15)
C9 C8 C13 118.66(17)
C9 C8 C7 120.18(15)
C13 C8 C7 121.13(16)
C10 C9 C8 120.48(18)
C10 C9 H9 119.8
C8 C9 H9 119.8
C11 C10 C9 120.34(19)
C11 C10 H10 119.8
C9 C10 H10 119.8
C12 C11 C10 119.79(18)
C12 C11 H11 120.1
C10 C11 H11 120.1
C11 C12 C13 120.53(19)
C11 C12 H12 119.7
C13 C12 H12 119.7
C12 C13 C8 120.19(18)
C12 C13 H13 119.9
C8 C13 H13 119.9
C7 C14 N1 104.88(14)
C7 C14 C15 130.88(15)
N1 C14 C15 123.59(14)
N3 C15 C14 112.92(13)
N3 C15 C16 108.91(13)
C14 C15 C16 114.89(14)
N3 C15 H15 106.5
C14 C15 H15 106.5
C16 C15 H15 106.5
C17 C16 C22 118.62(15)
C17 C16 C15 121.90(15)
C22 C16 C15 119.42(15)
C16 C17 C18 120.49(16)
C16 C17 H17 119.8
C18 C17 H17 119.8
C19 C18 C17 121.22(17)
C19 C18 H18 119.4
C17 C18 H18 119.4
C18 C19 C21 117.93(16)
C18 C19 C20 121.13(17)
C21 C19 C20 120.93(17)
C19 C20 H20A 109.5
C19 C20 H20B 109.5
H20A C20 H20B 109.5
C19 C20 H20C 109.5
H20A C20 H20C 109.5
H20B C20 H20C 109.5
C22 C21 C19 121.29(16)
C22 C21 H21 119.4
C19 C21 H21 119.4
C21 C22 C16 120.42(16)
C21 C22 H22 119.8
C16 C22 H22 119.8
N4 C23 N3 114.90(15)
N4 C23 C24 122.26(15)
N3 C23 C24 122.83(15)
C25 C24 C23 119.63(16)
C25 C24 H24 120.2
C23 C24 H24 120.2
C24 C25 C27 117.73(16)
C24 C25 C26 120.41(17)
C27 C25 C26 121.84(17)
C25 C26 H26A 109.5
C25 C26 H26B 109.5
H26A C26 H26B 109.5
C25 C26 H26C 109.5
H26A C26 H26C 109.5
H26B C26 H26C 109.5
C28 C27 C25 118.99(17)
C28 C27 H27 120.5
C25 C27 H27 120.5
N4 C28 C27 124.23(17)
N4 C28 H28 117.9
C27 C28 H28 117.9

loop_
_geom_bond_atom_site_label_1
_geom_bond_atom_site_label_2
_geom_bond_distance
N1 C1 1.374(2)
N1 C14 1.386(2)
N1 C6 1.397(2)
N2 C6 1.326(2)
N2 C7 1.374(2)
N3 C23 1.369(2)
N3 C15 1.456(2)
N3 H3 0.85(2)
N4 C28 1.341(2)
N4 C23 1.347(2)
C1 C2 1.353(2)
C1 H1 0.9500
C2 C3 1.422(3)
C2 H2 0.9500
C3 C5 1.363(3)
C3 C4 1.512(2)
C4 H4A 0.9800
C4 H4B 0.9800
C4 H4C 0.9800
C5 C6 1.416(2)
C5 H5 0.9500
C7 C14 1.377(2)
C7 C8 1.474(2)
C8 C9 1.395(3)
C8 C13 1.401(2)
C9 C10 1.386(3)
C9 H9 0.9500
C10 C11 1.384(3)
C10 H10 0.9500
C11 C12 1.376(3)
C11 H11 0.9500
C12 C13 1.389(3)
C12 H12 0.9500
C13 H13 0.9500
C14 C15 1.504(2)
C15 C16 1.530(2)
C15 H15 1.0000
C16 C17 1.385(2)
C16 C22 1.398(2)
C17 C18 1.396(2)
C17 H17 0.9500
C18 C19 1.389(3)
C18 H18 0.9500
C19 C21 1.392(3)
C19 C20 1.505(2)
C20 H20A 0.9800
C20 H20B 0.9800
C20 H20C 0.9800
C21 C22 1.388(2)
C21 H21 0.9500
C22 H22 0.9500
C23 C24 1.404(2)
C24 C25 1.388(2)
C24 H24 0.9500
C25 C27 1.394(3)
C25 C26 1.506(3)
C26 H26A 0.9800
C26 H26B 0.9800
C26 H26C 0.9800
C27 C28 1.377(3)
C27 H27 0.9500
C28 H28 0.9500

loop_
_geom_torsion_atom_site_label_1
_geom_torsion_atom_site_label_2
_geom_torsion_atom_site_label_3
_geom_torsion_atom_site_label_4
_geom_torsion
C14 N1 C1 C2 179.42(17)
C6 N1 C1 C2 0.9(2)
N1 C1 C2 C3 0.3(3)
C1 C2 C3 C5 -1.1(3)
C1 C2 C3 C4 178.39(17)
C2 C3 C5 C6 0.6(3)
C4 C3 C5 C6 -178.85(17)
C7 N2 C6 N1 0.42(19)
C7 N2 C6 C5 -179.19(18)
C1 N1 C6 N2 179.00(15)
C14 N1 C6 N2 0.14(19)
C1 N1 C6 C5 -1.3(2)
C14 N1 C6 C5 179.81(15)
C3 C5 C6 N2 -179.84(18)
C3 C5 C6 N1 0.6(3)
C6 N2 C7 C14 -0.86(19)
C6 N2 C7 C8 179.00(15)
N2 C7 C8 C9 38.7(2)
C14 C7 C8 C9 -141.41(18)
N2 C7 C8 C13 -139.17(17)
C14 C7 C8 C13 40.7(3)
C13 C8 C9 C10 -0.2(3)
C7 C8 C9 C10 -178.17(17)
C8 C9 C10 C11 0.1(3)
C9 C10 C11 C12 0.0(3)
C10 C11 C12 C13 0.0(3)
C11 C12 C13 C8 -0.1(3)
C9 C8 C13 C12 0.2(3)
C7 C8 C13 C12 178.12(17)
N2 C7 C14 N1 0.95(19)
C8 C7 C14 N1 -178.90(16)
N2 C7 C14 C15 -169.80(16)
C8 C7 C14 C15 10.3(3)
C1 N1 C14 C7 -179.34(17)
C6 N1 C14 C7 -0.64(17)
C1 N1 C14 C15 -7.7(3)
C6 N1 C14 C15 170.97(15)
C23 N3 C15 C14 -66.3(2)
C23 N3 C15 C16 164.84(14)
C7 C14 C15 N3 122.97(19)
N1 C14 C15 N3 -46.3(2)
C7 C14 C15 C16 -111.3(2)
N1 C14 C15 C16 79.44(19)
N3 C15 C16 C17 144.10(16)
C14 C15 C16 C17 16.3(2)
N3 C15 C16 C22 -38.9(2)
C14 C15 C16 C22 -166.67(15)
C22 C16 C17 C18 0.0(2)
C15 C16 C17 C18 177.07(15)
C16 C17 C18 C19 1.4(3)
C17 C18 C19 C21 -1.7(3)
C17 C18 C19 C20 177.56(17)
C18 C19 C21 C22 0.6(3)
C20 C19 C21 C22 -178.66(17)
C19 C21 C22 C16 0.8(3)
C17 C16 C22 C21 -1.1(2)
C15 C16 C22 C21 -178.23(15)
C28 N4 C23 N3 176.79(14)
C28 N4 C23 C24 -2.4(2)
C15 N3 C23 N4 179.15(14)
C15 N3 C23 C24 -1.7(2)
N4 C23 C24 C25 1.2(2)
N3 C23 C24 C25 -177.87(15)
C23 C24 C25 C27 0.7(2)
C23 C24 C25 C26 -177.80(16)
C24 C25 C27 C28 -1.4(3)
C26 C25 C27 C28 177.07(17)
C23 N4 C28 C27 1.7(3)
C25 C27 C28 N4 0.3(3)
